data_2019318
loop_
_publ_author_name
'Zhong, Kai-Long'

_publ_section_title
;
 Two-dimensional hydrogen-bonded supramolecular networks in the compounds
 of benzene-1,2,4,5-tetracarboxylic acid (pyromellitic acid) with
 2,2'-biimidazole and 4,4'-dimethyl-2,2'-bipyridine
;
_journal_coeditor_code SF3209
_journal_issue 12
_journal_name_full 'Acta Crystallographica Section C'
_journal_page_first 1537
_journal_page_last 1540
_journal_paper_doi 10.1107/S0108270113030801
_journal_volume 69
_journal_year 2013
_chemical_formula_iupac 'C6 H8 N4 2+, C10 H4 O8 2-'
_chemical_formula_moiety 'C6 H8 N4 2+, C10 H4 O8 2-'
_chemical_formula_sum 'C16 H12 N4 O8'
_chemical_formula_weight 388.30
_chemical_name_common
;
2,2'-Biimidazole-3,3'-diium 2,5-dicarboxybenzene-1,4-dicarboxylate
;
_chemical_name_systematic
;
2-(Imidazol-1-ium-2-yl)imidazol-1-ium 2,5-dicarboxybenzene-1,4-dicarboxylate
;
_space_group_IT_number 2
_symmetry_cell_setting triclinic
_symmetry_space_group_name_Hall '-P 1'
_symmetry_space_group_name_H-M 'P -1'
_atom_sites_solution_hydrogens geom
_atom_sites_solution_primary direct
_atom_sites_solution_secondary difmap
_audit_creation_method SHELXL-97
_cell_angle_alpha 100.67(3)
_cell_angle_beta 97.26(3)
_cell_angle_gamma 94.68(3)
_cell_formula_units_Z 2
_cell_length_a 8.2246(16)
_cell_length_b 8.7495(17)
_cell_length_c 11.454(2)
_cell_measurement_reflns_used 3731
_cell_measurement_temperature 223.15
_cell_measurement_theta_max 27.4739
_cell_measurement_theta_min 3.2708
_cell_volume 798.8(3)
_computing_cell_refinement 'CrystalClear (Rigaku, 2007)'
_computing_data_collection 'CrystalClear (Rigaku, 2007)'
_computing_data_reduction 'CrystalClear (Rigaku, 2007)'
_computing_molecular_graphics 'XP in SHELXTL (Sheldrick, 2008)'
_computing_publication_material 'SHELXTL (Sheldrick, 2008)'
_computing_structure_refinement 'SHELXL97 (Sheldrick, 2008)'
_computing_structure_solution 'SHELXS97 (Sheldrick, 2008)'
_diffrn_ambient_temperature 223.15
_diffrn_detector_area_resol_mean 28.5714
_diffrn_measured_fraction_theta_full 0.980
_diffrn_measured_fraction_theta_max 0.980
_diffrn_measurement_device_type 'Rigaku Mercury CCD'
_diffrn_measurement_method '\w scans'
_diffrn_radiation_monochromator 'Graphite Monochromator'
_diffrn_radiation_source 'fine-focus sealed tube'
_diffrn_radiation_type MoK\a
_diffrn_radiation_wavelength 0.71073
_diffrn_reflns_av_R_equivalents 0.0317
_diffrn_reflns_av_sigmaI/netI 0.0469
_diffrn_reflns_limit_h_max 10
_diffrn_reflns_limit_h_min -10
_diffrn_reflns_limit_k_max 9
_diffrn_reflns_limit_k_min -11
_diffrn_reflns_limit_l_max 14
_diffrn_reflns_limit_l_min -13
_diffrn_reflns_number 7722
_diffrn_reflns_theta_full 27.47
_diffrn_reflns_theta_max 27.47
_diffrn_reflns_theta_min 3.27
_diffrn_standards_number 0
_exptl_absorpt_coefficient_mu 0.133
_exptl_absorpt_correction_T_max 1.0000
_exptl_absorpt_correction_T_min 0.7197
_exptl_absorpt_correction_type multi-scan
_exptl_absorpt_process_details '(REQAB: Jacobson, 1998)'
_exptl_crystal_colour colourless
_exptl_crystal_density_diffrn 1.614
_exptl_crystal_density_method 'not measured'
_exptl_crystal_description block
_exptl_crystal_F_000 400
_exptl_crystal_size_max 0.40
_exptl_crystal_size_mid 0.27
_exptl_crystal_size_min 0.20
_refine_diff_density_max 0.346
_refine_diff_density_min -0.573
_refine_ls_extinction_coef 0.074(7)
_refine_ls_extinction_expression Fc^*^=kFc[1+0.001xFc^2^\l^3^/sin(2\q)]^-1/4^
_refine_ls_extinction_method 'SHELXL97 (Sheldrick, 2008)'
_refine_ls_goodness_of_fit_ref 1.018
_refine_ls_hydrogen_treatment constr
_refine_ls_matrix_type full
_refine_ls_number_parameters 254
_refine_ls_number_reflns 3595
_refine_ls_number_restraints 0
_refine_ls_restrained_S_all 1.018
_refine_ls_R_factor_all 0.0613
_refine_ls_R_factor_gt 0.0462
_refine_ls_shift/su_max 0.000
_refine_ls_shift/su_mean 0.000
_refine_ls_structure_factor_coef Fsqd
_refine_ls_weighting_details 'calc w=1/[\s^2^(Fo^2^)+(0.0720P)^2^+0.0000P] where P=(Fo^2^+2Fc^2^)/3'
_refine_ls_weighting_scheme calc
_refine_ls_wR_factor_gt 0.1149
_refine_ls_wR_factor_ref 0.1224
_reflns_number_gt 2808
_reflns_number_total 3595
_reflns_threshold_expression I>\s(I)
_cod_data_source_file sf3209.cif
_cod_data_source_block I
_cod_original_sg_symbol_Hall '-p 1'
_cod_database_code 2019318

loop_
_symmetry_equiv_pos_as_xyz
'x, y, z'
'-x, -y, -z'

loop_
_atom_site_type_symbol
_atom_site_label
_atom_site_fract_x
_atom_site_fract_y
_atom_site_fract_z
_atom_site_U_iso_or_equiv
_atom_site_adp_type
_atom_site_calc_flag
_atom_site_refinement_flags
_atom_site_occupancy
_atom_site_symmetry_multiplicity
O O1 0.62669(16) 0.47277(17) 0.63757(13) 0.0491(4) Uani d . 1 1
H H1 0.5411 0.4294 0.6516 0.074 Uiso calc R 1 1
O O2 0.62998(16) 0.24608(15) 0.51284(12) 0.0423(4) Uani d . 1 1
O O3 0.65637(14) 0.31690(14) 0.27534(11) 0.0352(3) Uani d . 1 1
O O4 0.83769(16) 0.14191(15) 0.27634(12) 0.0417(3) Uani d . 1 1
O O5 0.82217(15) 0.24782(15) 0.95079(12) 0.0384(3) Uani d . 1 1
O O6 0.94434(13) 0.42861(15) 1.10085(10) 0.0320(3) Uani d . 1 1
H H6 0.9227 0.5087 1.1430 0.048 Uiso calc R 1 1
O O7 0.35869(14) 0.30795(14) 0.68918(10) 0.0321(3) Uani d . 1 1
O O8 0.13262(13) 0.33080(14) 0.77385(10) 0.0312(3) Uani d . 1 1
N N1 0.20074(17) 1.10573(16) 0.48835(13) 0.0305(3) Uani d . 1 1
H H1B 0.2289 1.1748 0.5533 0.037 Uiso calc R 1 1
N N2 0.06550(17) 0.91666(16) 0.35546(12) 0.0285(3) Uani d . 1 1
H H2B -0.0088 0.8421 0.3198 0.034 Uiso calc R 1 1
N N3 0.43654(16) 0.15350(16) 0.11289(12) 0.0272(3) Uani d . 1 1
H H3A 0.5170 0.1808 0.1708 0.033 Uiso calc R 1 1
N N4 0.28846(16) 0.03652(16) -0.05601(12) 0.0268(3) Uani d . 1 1
H H4B 0.2594 -0.0243 -0.1250 0.032 Uiso calc R 1 1
C C1 0.2026(2) 0.9631(2) 0.31045(16) 0.0350(4) Uani d . 1 1
H H1A 0.2319 0.9213 0.2363 0.042 Uiso calc R 1 1
C C2 0.2880(2) 1.0814(2) 0.39394(16) 0.0373(4) Uani d . 1 1
H H2A 0.3876 1.1361 0.3882 0.045 Uiso calc R 1 1
C C3 0.0645(2) 1.00457(18) 0.46313(14) 0.0255(4) Uani d . 1 1
C C4 0.2873(2) 0.2127(2) 0.10564(16) 0.0308(4) Uani d . 1 1
H H4A 0.2552 0.2900 0.1629 0.037 Uiso calc R 1 1
C C5 0.1944(2) 0.1398(2) 0.00105(16) 0.0307(4) Uani d . 1 1
H H5A 0.0874 0.1567 -0.0266 0.037 Uiso calc R 1 1
C C6 0.43411(18) 0.04627(18) 0.01405(13) 0.0232(3) Uani d . 1 1
C C7 0.68894(19) 0.3774(2) 0.55609(14) 0.0274(4) Uani d . 1 1
C C8 0.84615(18) 0.44614(18) 0.52423(13) 0.0229(3) Uani d . 1 1
C C9 0.89777(18) 0.38360(18) 0.41569(13) 0.0226(3) Uani d . 1 1
C C11 0.78931(19) 0.26791(19) 0.31646(13) 0.0247(4) Uani d . 1 1
C C12 1.05207(18) 0.43707(18) 0.39288(14) 0.0242(3) Uani d . 1 1
H H12A 1.0881 0.3944 0.3213 0.029 Uiso calc R 1 1
C C13 0.81518(19) 0.36793(19) 1.02148(14) 0.0250(4) Uani d . 1 1
C C14 0.65816(18) 0.44640(18) 1.01819(13) 0.0208(3) Uani d . 1 1
C C15 0.54537(18) 0.38997(18) 0.91379(13) 0.0216(3) Uani d . 1 1
H H15A 0.5764 0.3147 0.8546 0.026 Uiso calc R 1 1
C C16 0.39022(18) 0.43945(17) 0.89325(13) 0.0202(3) Uani d . 1 1
C C17 0.28687(18) 0.35632(18) 0.77638(13) 0.0225(3) Uani d . 1 1

loop_
_atom_site_aniso_label
_atom_site_aniso_U_11
_atom_site_aniso_U_22
_atom_site_aniso_U_33
_atom_site_aniso_U_12
_atom_site_aniso_U_13
_atom_site_aniso_U_23
O1 0.0338(7) 0.0558(9) 0.0483(8) -0.0146(6) 0.0210(6) -0.0158(7)
O2 0.0370(7) 0.0389(8) 0.0459(8) -0.0106(6) 0.0112(6) -0.0017(6)
O3 0.0285(6) 0.0337(7) 0.0356(7) 0.0065(5) -0.0115(5) -0.0039(5)
O4 0.0375(7) 0.0345(7) 0.0419(7) 0.0114(6) -0.0127(6) -0.0119(6)
O5 0.0313(7) 0.0376(7) 0.0391(7) 0.0124(6) -0.0024(5) -0.0098(6)
O6 0.0236(6) 0.0388(7) 0.0281(6) 0.0067(5) -0.0024(5) -0.0047(5)
O7 0.0273(6) 0.0420(7) 0.0203(6) -0.0038(5) 0.0038(5) -0.0078(5)
O8 0.0209(6) 0.0371(7) 0.0287(6) -0.0036(5) 0.0007(5) -0.0063(5)
N1 0.0320(8) 0.0297(8) 0.0237(7) -0.0047(6) -0.0012(6) -0.0032(6)
N2 0.0273(7) 0.0273(7) 0.0247(7) -0.0008(6) -0.0036(6) -0.0045(6)
N3 0.0251(7) 0.0318(7) 0.0210(6) -0.0005(6) 0.0003(5) -0.0005(6)
N4 0.0218(7) 0.0282(7) 0.0264(7) 0.0013(6) -0.0037(5) 0.0005(6)
C1 0.0330(9) 0.0418(10) 0.0257(8) 0.0001(8) 0.0026(7) -0.0019(8)
C2 0.0349(10) 0.0407(10) 0.0313(9) -0.0055(8) 0.0042(8) -0.0013(8)
C3 0.0275(8) 0.0230(8) 0.0227(7) 0.0004(6) -0.0034(6) 0.0015(6)
C4 0.0287(9) 0.0331(9) 0.0303(9) 0.0051(7) 0.0079(7) 0.0019(7)
C5 0.0230(8) 0.0332(9) 0.0361(9) 0.0052(7) 0.0024(7) 0.0074(7)
C6 0.0220(8) 0.0227(8) 0.0227(7) -0.0015(6) 0.0003(6) 0.0025(6)
C7 0.0222(8) 0.0361(9) 0.0211(7) -0.0015(7) 0.0000(6) 0.0029(7)
C8 0.0197(7) 0.0270(8) 0.0208(7) 0.0025(6) 0.0006(6) 0.0029(6)
C9 0.0210(8) 0.0237(8) 0.0209(7) 0.0014(6) -0.0012(6) 0.0024(6)
C11 0.0233(8) 0.0268(9) 0.0211(7) -0.0007(7) 0.0009(6) 0.0007(6)
C12 0.0232(8) 0.0282(8) 0.0192(7) 0.0022(7) 0.0023(6) 0.0002(6)
C13 0.0241(8) 0.0289(9) 0.0216(7) 0.0031(7) 0.0030(6) 0.0035(7)
C14 0.0199(7) 0.0225(7) 0.0194(7) -0.0002(6) 0.0035(6) 0.0034(6)
C15 0.0223(8) 0.0225(8) 0.0182(7) 0.0005(6) 0.0041(6) -0.0002(6)
C16 0.0213(7) 0.0203(7) 0.0174(7) -0.0022(6) 0.0028(6) 0.0012(6)
C17 0.0220(8) 0.0241(8) 0.0194(7) -0.0002(6) 0.0014(6) 0.0011(6)

loop_
_atom_type_symbol
_atom_type_description
_atom_type_scat_dispersion_real
_atom_type_scat_dispersion_imag
_atom_type_scat_source
C C 0.0033 0.0016 'International Tables Vol C Tables 4.2.6.8 and 6.1.1.4'
H H 0.0000 0.0000 'International Tables Vol C Tables 4.2.6.8 and 6.1.1.4'
N N 0.0061 0.0033 'International Tables Vol C Tables 4.2.6.8 and 6.1.1.4'
O O 0.0106 0.0060 'International Tables Vol C Tables 4.2.6.8 and 6.1.1.4'

loop_
_geom_angle_atom_site_label_1
_geom_angle_atom_site_label_2
_geom_angle_atom_site_label_3
_geom_angle_site_symmetry_1
_geom_angle_site_symmetry_3
_geom_angle
C7 O1 H1 . . 109.5
C13 O6 H6 . . 109.5
C3 N1 C2 . . 108.77(14)
C3 N1 H1B . . 125.6
C2 N1 H1B . . 125.6
C3 N2 C1 . . 109.35(14)
C3 N2 H2B . . 125.3
C1 N2 H2B . . 125.3
C6 N3 C4 . . 107.37(14)
C6 N3 H3A . . 126.3
C4 N3 H3A . . 126.3
C6 N4 C5 . . 108.23(14)
C6 N4 H4B . . 125.9
C5 N4 H4B . . 125.9
C2 C1 N2 . . 107.01(16)
C2 C1 H1A . . 126.5
N2 C1 H1A . . 126.5
C1 C2 N1 . . 107.15(15)
C1 C2 H2A . . 126.4
N1 C2 H2A . . 126.4
N2 C3 N1 . . 107.72(14)
N2 C3 C3 . 2_576 125.75(18)
N1 C3 C3 . 2_576 126.50(18)
C5 C4 N3 . . 108.43(15)
C5 C4 H4A . . 125.8
N3 C4 H4A . . 125.8
C4 C5 N4 . . 106.62(15)
C4 C5 H5A . . 126.7
N4 C5 H5A . . 126.7
N3 C6 N4 . . 109.35(14)
N3 C6 C6 . 2_655 125.66(18)
N4 C6 C6 . 2_655 124.99(17)
O2 C7 O1 . . 124.22(15)
O2 C7 C8 . . 122.18(16)
O1 C7 C8 . . 113.57(14)
C9 C8 C12 . 2_766 119.91(13)
C9 C8 C7 . . 119.72(14)
C12 C8 C7 2_766 . 120.13(14)
C12 C9 C8 . . 119.12(14)
C12 C9 C11 . . 117.45(13)
C8 C9 C11 . . 123.28(13)
O4 C11 O3 . . 125.17(15)
O4 C11 C9 . . 119.76(14)
O3 C11 C9 . . 114.88(14)
C9 C12 C8 . 2_766 120.96(14)
C9 C12 H12A . . 119.5
C8 C12 H12A 2_766 . 119.5
O5 C13 O6 . . 119.60(15)
O5 C13 C14 . . 119.99(14)
O6 C13 C14 . . 120.41(14)
C15 C14 C16 . 2_667 117.36(14)
C15 C14 C13 . . 113.78(13)
C16 C14 C13 2_667 . 128.79(14)
C16 C15 C14 . . 124.03(14)
C16 C15 H15A . . 118.0
C14 C15 H15A . . 118.0
C15 C16 C14 . 2_667 118.61(14)
C15 C16 C17 . . 114.57(13)
C14 C16 C17 2_667 . 126.77(14)
O7 C17 O8 . . 122.99(14)
O7 C17 C16 . . 118.47(13)
O8 C17 C16 . . 118.39(13)

loop_
_geom_bond_atom_site_label_1
_geom_bond_atom_site_label_2
_geom_bond_site_symmetry_2
_geom_bond_distance
O1 C7 . 1.316(2)
O1 H1 . 0.8200
O2 C7 . 1.199(2)
O3 C11 . 1.274(2)
O4 C11 . 1.231(2)
O5 C13 . 1.212(2)
O6 C13 . 1.312(2)
O6 H6 . 0.8200
O7 C17 . 1.2485(18)
O8 C17 . 1.2658(18)
N1 C3 . 1.336(2)
N1 C2 . 1.366(2)
N1 H1B . 0.8600
N2 C3 . 1.329(2)
N2 C1 . 1.361(2)
N2 H2B . 0.8600
N3 C6 . 1.327(2)
N3 C4 . 1.370(2)
N3 H3A . 0.8600
N4 C6 . 1.342(2)
N4 C5 . 1.366(2)
N4 H4B . 0.8600
C1 C2 . 1.351(2)
C1 H1A . 0.9300
C2 H2A . 0.9300
C3 C3 2_576 1.443(3)
C4 C5 . 1.354(2)
C4 H4A . 0.9300
C5 H5A . 0.9300
C6 C6 2_655 1.438(3)
C7 C8 . 1.497(2)
C8 C9 . 1.394(2)
C8 C12 2_766 1.395(2)
C9 C12 . 1.389(2)
C9 C11 . 1.511(2)
C12 C8 2_766 1.395(2)
C12 H12A . 0.9300
C13 C14 . 1.511(2)
C14 C15 . 1.400(2)
C14 C16 2_667 1.406(2)
C15 C16 . 1.387(2)
C15 H15A . 0.9300
C16 C14 2_667 1.406(2)
C16 C17 . 1.515(2)

loop_
_geom_hbond_atom_site_label_D
_geom_hbond_atom_site_label_H
_geom_hbond_atom_site_label_A
_geom_hbond_site_symmetry_A
_geom_hbond_distance_DH
_geom_hbond_distance_HA
_geom_hbond_distance_DA
_geom_hbond_angle_DHA
O6 H6 O8 2_667 0.82 1.67 2.4939(18) 176.8
O1 H1 O7 . 0.82 1.91 2.7228(18) 172.6
N3 H3A O3 . 0.86 1.75 2.553(2) 154.1
N4 H4B O4 2_655 0.86 1.89 2.738(2) 170.4
N2 H2B O8 2_566 0.86 1.83 2.676(2) 168.0
N1 H1B O7 1_565 0.86 1.90 2.733(2) 161.6

loop_
_geom_torsion_atom_site_label_1
_geom_torsion_atom_site_label_2
_geom_torsion_atom_site_label_3
_geom_torsion_atom_site_label_4
_geom_torsion_site_symmetry_1
_geom_torsion_site_symmetry_4
_geom_torsion
C3 N2 C1 C2 . . 0.7(2)
N2 C1 C2 N1 . . -0.4(2)
C3 N1 C2 C1 . . -0.1(2)
C1 N2 C3 N1 . . -0.79(19)
C1 N2 C3 C3 . 2_576 177.1(2)
C2 N1 C3 N2 . . 0.6(2)
C2 N1 C3 C3 . 2_576 -177.3(2)
C6 N3 C4 C5 . . 0.05(18)
N3 C4 C5 N4 . . -0.51(18)
C6 N4 C5 C4 . . 0.79(18)
C4 N3 C6 N4 . . 0.45(17)
C4 N3 C6 C6 . 2_655 -179.20(19)
C5 N4 C6 N3 . . -0.78(17)
C5 N4 C6 C6 . 2_655 178.87(19)
O2 C7 C8 C9 . . 22.7(3)
O1 C7 C8 C9 . . -159.27(16)
O2 C7 C8 C12 . 2_766 -151.64(17)
O1 C7 C8 C12 . 2_766 26.4(2)
C12 C8 C9 C12 2_766 . 1.2(3)
C7 C8 C9 C12 . . -173.14(15)
C12 C8 C9 C11 2_766 . -174.20(15)
C7 C8 C9 C11 . . 11.4(2)
C12 C9 C11 O4 . . 59.3(2)
C8 C9 C11 O4 . . -125.24(18)
C12 C9 C11 O3 . . -115.92(17)
C8 C9 C11 O3 . . 59.6(2)
C8 C9 C12 C8 . 2_766 -1.2(3)
C11 C9 C12 C8 . 2_766 174.46(15)
O5 C13 C14 C15 . . -14.0(2)
O6 C13 C14 C15 . . 166.32(13)
O5 C13 C14 C16 . 2_667 162.91(15)
O6 C13 C14 C16 . 2_667 -16.8(2)
C16 C14 C15 C16 2_667 . -0.2(2)
C13 C14 C15 C16 . . 177.05(14)
C14 C15 C16 C14 . 2_667 0.2(2)
C14 C15 C16 C17 . . -177.27(13)
C15 C16 C17 O7 . . -30.5(2)
C14 C16 C17 O7 2_667 . 152.22(15)
C15 C16 C17 O8 . . 145.24(15)
C14 C16 C17 O8 2_667 . -32.0(2)
